data_1502984
loop_
_publ_author_name
'Gontier, Elodie'
'Bellec, Nathalie'
'Brignou, Pierre'
'Gohier, Arnaud'
'Guerro, Michel'
'Roisnel, Thierry'
'Lorcy, Dominique'

_publ_section_title
;
 Pyridyldithiafulvenes as precursors of coordination-driven self-assembled
 redox active macrocycle.
;
_journal_issue 10
_journal_name_full 'Organic letters'
_journal_page_first 2386
_journal_page_last 2389
_journal_paper_doi 10.1021/ol1007422
_journal_volume 12
_journal_year 2010
_chemical_compound_source 'synthesis as described'
_chemical_formula_moiety 'C11 H11 N1 S2'
_chemical_formula_sum 'C11 H11 N S2'
_chemical_formula_weight 221.33
_chemical_name_systematic
;
 ?
;
_space_group_IT_number 14
_symmetry_cell_setting monoclinic
_symmetry_Int_Tables_number 14
_symmetry_space_group_name_Hall '-P 2ybc'
_symmetry_space_group_name_H-M 'P 1 21/c 1'
_atom_sites_solution_hydrogens geom
_atom_sites_solution_primary direct
_atom_sites_solution_secondary difmap
_audit_conform_dict_location ftp://ftp.iucr.org/pub/cif_core.dic
_audit_conform_dict_name cif_core.dic
_audit_conform_dict_version 2.3
_audit_creation_date 2007-09-06T16:55:43-00:00
_audit_creation_method 'WinGX routine CIF_UPDATE'
_cell_angle_alpha 90
_cell_angle_beta 113.240(6)
_cell_angle_gamma 90
_cell_formula_units_Z 4
_cell_length_a 12.615(3)
_cell_length_b 6.3425(13)
_cell_length_c 14.480(3)
_cell_measurement_reflns_used 6120
_cell_measurement_temperature 100(2)
_cell_measurement_theta_max 27.47
_cell_measurement_theta_min 2.87
_cell_measurement_wavelength 0.71073
_cell_volume 1064.5(4)
_computing_cell_refinement 'Bruker SMART, 2006'
_computing_data_collection 'Bruker SMART, 2006'
_computing_data_reduction 'Bruker SAINT, 2006'
_computing_molecular_graphics 'Ortep-3 for Windows (Farrugia, 1997)'
_computing_publication_material 'WinGX publication routines (Farrugia, 1999)'
_computing_structure_refinement 'SHELXL-97 (Sheldrick, 1997)'
_computing_structure_solution 'SIR97 (Altomare et al., 1999)'
_diffrn_ambient_temperature 100(2)
_diffrn_detector 'CCD plate'
_diffrn_measured_fraction_theta_full 0.989
_diffrn_measured_fraction_theta_max 0.989
_diffrn_measurement_device_type 'APEXII, Bruker-AXS'
_diffrn_measurement_method 'CCD rotation images, thin slices'
_diffrn_radiation_monochromator graphite
_diffrn_radiation_probe x-ray
_diffrn_radiation_type MoK\a
_diffrn_radiation_wavelength 0.71073
_diffrn_reflns_av_R_equivalents 0.0391
_diffrn_reflns_av_unetI/netI 0.0337
_diffrn_reflns_limit_h_max 15
_diffrn_reflns_limit_h_min -16
_diffrn_reflns_limit_k_max 8
_diffrn_reflns_limit_k_min -8
_diffrn_reflns_limit_l_max 18
_diffrn_reflns_limit_l_min -18
_diffrn_reflns_number 8454
_diffrn_reflns_theta_full 27.47
_diffrn_reflns_theta_max 27.47
_diffrn_reflns_theta_min 3.06
_exptl_absorpt_coefficient_mu 0.457
_exptl_absorpt_correction_T_max 0.947
_exptl_absorpt_correction_T_min 0.772
_exptl_absorpt_correction_type multi-scan
_exptl_absorpt_process_details
;
  [Sheldrick, G.M. (2002). SADABS Bruker AXS Inc., Madison, Wisconsin, USA]
;
_exptl_crystal_colour yellow
_exptl_crystal_density_diffrn 1.381
_exptl_crystal_density_method 'not measured'
_exptl_crystal_description plate
_exptl_crystal_F_000 464
_exptl_crystal_size_max 0.55
_exptl_crystal_size_mid 0.4
_exptl_crystal_size_min 0.12
_refine_diff_density_max 0.386
_refine_diff_density_min -0.179
_refine_diff_density_rms 0.053
_refine_ls_extinction_method none
_refine_ls_goodness_of_fit_ref 1.119
_refine_ls_hydrogen_treatment constr
_refine_ls_matrix_type full
_refine_ls_number_parameters 129
_refine_ls_number_reflns 2419
_refine_ls_number_restraints 0
_refine_ls_restrained_S_all 1.119
_refine_ls_R_factor_all 0.03
_refine_ls_R_factor_gt 0.0288
_refine_ls_shift/su_max 0.001
_refine_ls_shift/su_mean 0
_refine_ls_structure_factor_coef Fsqd
_refine_ls_weighting_details 'calc w=1/[\s^2^(Fo^2^)+(0.0176P)^2^+0.6133P] where P=(Fo^2^+2Fc^2^)/3'
_refine_ls_weighting_scheme calc
_refine_ls_wR_factor_gt 0.0703
_refine_ls_wR_factor_ref 0.0711
_reflns_number_gt 2340
_reflns_number_total 2419
_reflns_threshold_expression >2sigma(I)
_cod_data_source_file ol1007422_si_002.cif
_cod_data_source_block dithiafulvene4pyridine
_cod_original_sg_symbol_H-M 'P 21/c'
_cod_database_code 1502984

loop_
_symmetry_equiv_pos_as_xyz
'x, y, z'
'-x, y+1/2, -z+1/2'
'-x, -y, -z'
'x, -y-1/2, z-1/2'

loop_
_atom_site_label
_atom_site_type_symbol
_atom_site_fract_x
_atom_site_fract_y
_atom_site_fract_z
_atom_site_U_iso_or_equiv
_atom_site_adp_type
_atom_site_occupancy
_atom_site_calc_flag
_atom_site_refinement_flags
C1 C 1.32286(12) -0.0557(2) 0.50439(10) 0.0190(3) Uani 1 d .
H1A H 1.3709 0.0606 0.5435 0.029 Uiso 1 calc R
H1B H 1.3484 -0.0966 0.4512 0.029 Uiso 1 calc R
H1C H 1.3301 -0.1765 0.5487 0.029 Uiso 1 calc R
C2 C 1.19826(11) 0.0142(2) 0.45781(9) 0.0144(3) Uani 1 d .
C3 C 1.15225(11) 0.1890(2) 0.47839(9) 0.0134(3) Uani 1 d .
C4 C 1.21314(12) 0.3608(2) 0.55156(10) 0.0175(3) Uani 1 d .
H4A H 1.2961 0.3309 0.5818 0.026 Uiso 1 calc R
H4B H 1.1831 0.3672 0.6044 0.026 Uiso 1 calc R
H4C H 1.2 0.4962 0.5162 0.026 Uiso 1 calc R
C5 C 0.97560(11) -0.0115(2) 0.34261(9) 0.0132(3) Uani 1 d .
C6 C 0.87308(11) -0.0860(2) 0.27482(9) 0.0150(3) Uani 1 d .
H6 H 0.8771 -0.2183 0.2456 0.018 Uiso 1 calc R
C7 C 0.75841(11) 0.0066(2) 0.24043(9) 0.0147(3) Uani 1 d .
C8 C 0.66497(12) -0.1041(2) 0.16892(11) 0.0217(3) Uani 1 d .
H8 H 0.6776 -0.2374 0.1451 0.026 Uiso 1 calc R
C9 C 0.55503(13) -0.0192(3) 0.13339(11) 0.0261(3) Uani 1 d .
H9 H 0.4945 -0.0982 0.085 0.031 Uiso 1 calc R
N10 N 0.52781(11) 0.1671(2) 0.16240(9) 0.0237(3) Uani 1 d .
C11 C 0.61660(12) 0.2730(2) 0.23072(10) 0.0204(3) Uani 1 d .
H11 H 0.6008 0.4055 0.2531 0.024 Uiso 1 calc R
C12 C 0.73026(12) 0.2014(2) 0.27084(10) 0.0174(3) Uani 1 d .
H12 H 0.7888 0.2846 0.3189 0.021 Uiso 1 calc R
S1 S 1.10288(3) -0.15574(5) 0.36683(2) 0.01573(10) Uani 1 d .
S2 S 1.00190(3) 0.22361(5) 0.41171(2) 0.01344(10) Uani 1 d .

loop_
_atom_site_aniso_label
_atom_site_aniso_U_11
_atom_site_aniso_U_22
_atom_site_aniso_U_33
_atom_site_aniso_U_23
_atom_site_aniso_U_13
_atom_site_aniso_U_12
C1 0.0154(7) 0.0203(7) 0.0206(7) 0.0026(5) 0.0063(5) 0.0039(5)
C2 0.0138(6) 0.0157(6) 0.0134(6) 0.0019(5) 0.0051(5) -0.0002(5)
C3 0.0112(6) 0.0147(6) 0.0134(6) 0.0017(5) 0.0040(5) -0.0006(5)
C4 0.0161(7) 0.0146(6) 0.0192(6) -0.0015(5) 0.0042(5) -0.0020(5)
C5 0.0161(6) 0.0126(6) 0.0137(6) 0.0006(5) 0.0089(5) 0.0014(5)
C6 0.0174(7) 0.0146(6) 0.0150(6) -0.0021(5) 0.0086(5) -0.0014(5)
C7 0.0147(6) 0.0177(7) 0.0133(6) 0.0007(5) 0.0072(5) -0.0033(5)
C8 0.0196(7) 0.0218(7) 0.0236(7) -0.0064(6) 0.0084(6) -0.0064(6)
C9 0.0161(7) 0.0325(9) 0.0262(7) -0.0052(6) 0.0045(6) -0.0089(6)
N10 0.0138(6) 0.0327(7) 0.0236(6) 0.0016(5) 0.0064(5) -0.0022(5)
C11 0.0167(7) 0.0249(8) 0.0208(7) -0.0008(6) 0.0088(6) 0.0008(6)
C12 0.0138(6) 0.0211(7) 0.0168(6) -0.0039(5) 0.0056(5) -0.0020(5)
S1 0.01503(17) 0.01500(18) 0.01676(17) -0.00281(12) 0.00584(13) 0.00294(12)
S2 0.01170(17) 0.01279(17) 0.01500(16) -0.00238(11) 0.00437(12) 0.00087(11)

loop_
_atom_type_symbol
_atom_type_description
_atom_type_scat_dispersion_real
_atom_type_scat_dispersion_imag
_atom_type_scat_source
C C 0.0033 0.0016 'International Tables Vol C Tables 4.2.6.8 and 6.1.1.4'
H H 0 0 'International Tables Vol C Tables 4.2.6.8 and 6.1.1.4'
N N 0.0061 0.0033 'International Tables Vol C Tables 4.2.6.8 and 6.1.1.4'
S S 0.1246 0.1234 'International Tables Vol C Tables 4.2.6.8 and 6.1.1.4'

loop_
_geom_angle_atom_site_label_1
_geom_angle_atom_site_label_2
_geom_angle_atom_site_label_3
_geom_angle
C2 C1 H1A 109.5
C2 C1 H1B 109.5
H1A C1 H1B 109.5
C2 C1 H1C 109.5
H1A C1 H1C 109.5
H1B C1 H1C 109.5
C3 C2 C1 127.57(12)
C3 C2 S1 116.48(10)
C1 C2 S1 115.95(10)
C2 C3 C4 127.71(12)
C2 C3 S2 116.53(10)
C4 C3 S2 115.76(10)
C3 C4 H4A 109.5
C3 C4 H4B 109.5
H4A C4 H4B 109.5
C3 C4 H4C 109.5
H4A C4 H4C 109.5
H4B C4 H4C 109.5
C6 C5 S2 128.18(11)
C6 C5 S1 119.69(10)
S2 C5 S1 112.11(7)
C5 C6 C7 129.74(13)
C5 C6 H6 115.1
C7 C6 H6 115.1
C12 C7 C8 115.25(13)
C12 C7 C6 126.04(12)
C8 C7 C6 118.71(13)
C9 C8 C7 120.25(14)
C9 C8 H8 119.9
C7 C8 H8 119.9
N10 C9 C8 124.64(14)
N10 C9 H9 117.7
C8 C9 H9 117.7
C9 N10 C11 115.32(13)
N10 C11 C12 124.41(14)
N10 C11 H11 117.8
C12 C11 H11 117.8
C11 C12 C7 120.13(13)
C11 C12 H12 119.9
C7 C12 H12 119.9
C5 S1 C2 97.55(6)
C5 S2 C3 97.28(6)

loop_
_geom_bond_atom_site_label_1
_geom_bond_atom_site_label_2
_geom_bond_distance
C1 C2 1.5119(18)
C1 H1A 0.98
C1 H1B 0.98
C1 H1C 0.98
C2 C3 1.3384(19)
C2 S1 1.7592(14)
C3 C4 1.5023(18)
C3 S2 1.7699(14)
C4 H4A 0.98
C4 H4B 0.98
C4 H4C 0.98
C5 C6 1.3629(18)
C5 S2 1.7530(13)
C5 S1 1.7589(14)
C6 C7 1.4549(19)
C6 H6 0.95
C7 C12 1.4039(19)
C7 C8 1.4109(19)
C8 C9 1.384(2)
C8 H8 0.95
C9 N10 1.343(2)
C9 H9 0.95
N10 C11 1.3453(19)
C11 C12 1.394(2)
C11 H11 0.95
C12 H12 0.95

loop_
_geom_torsion_atom_site_label_1
_geom_torsion_atom_site_label_2
_geom_torsion_atom_site_label_3
_geom_torsion_atom_site_label_4
_geom_torsion
C1 C2 C3 C4 1.1(2)
S1 C2 C3 C4 -179.53(11)
C1 C2 C3 S2 -179.04(10)
S1 C2 C3 S2 0.35(14)
S2 C5 C6 C7 0.4(2)
S1 C5 C6 C7 -178.03(11)
C5 C6 C7 C12 1.1(2)
C5 C6 C7 C8 -179.80(13)
C12 C7 C8 C9 0.2(2)
C6 C7 C8 C9 -178.99(13)
C7 C8 C9 N10 -0.3(2)
C8 C9 N10 C11 0.2(2)
C9 N10 C11 C12 0.0(2)
N10 C11 C12 C7 -0.1(2)
C8 C7 C12 C11 -0.04(19)
C6 C7 C12 C11 179.11(13)
C6 C5 S1 C2 -179.01(11)
S2 C5 S1 C2 2.30(8)
C3 C2 S1 C5 -1.64(12)
C1 C2 S1 C5 177.82(10)
C6 C5 S2 C3 179.31(12)
S1 C5 S2 C3 -2.14(8)
C2 C3 S2 C5 1.13(11)
C4 C3 S2 C5 -178.98(10)
